data_7230622
loop_
_publ_author_name
'Gao, Yan-Li'
'Nishihara, Sadafumi'
'Inoue, Katsuya'

_publ_section_title
;
 Synthesis, crystal structures and magnetic properties of six coordination
 compounds constructed with pyridine iminomethyl--TEMPO radicals and
 [M(hfac)2] (M = CuII and MnII)
;
_journal_issue 21
_journal_name_full CrystEngComm
_journal_page_first 2961
_journal_paper_doi 10.1039/C8CE00061A
_journal_volume 20
_journal_year 2018
_chemical_formula_sum 'C25 H24 Cu F12 N3 O5'
_chemical_formula_weight 738.01
_space_group_crystal_system monoclinic
_space_group_IT_number 14
_space_group_name_Hall '-P 2ybc'
_space_group_name_H-M_alt 'P 1 21/c 1'
_symmetry_space_group_name_Hall '-P 2ybc'
_symmetry_space_group_name_H-M 'P 1 21/c 1'
_atom_sites_solution_hydrogens geom
_audit_block_doi 10.5517/ccdc.csd.cc1yv521
_audit_creation_method SHELXL-2018/1
_audit_update_record
;
2018-04-03 deposited with the CCDC.
2018-05-11 downloaded from the CCDC.
;
_cell_angle_alpha 90
_cell_angle_beta 96.438(4)
_cell_angle_gamma 90
_cell_formula_units_Z 4
_cell_length_a 9.8939(14)
_cell_length_b 18.898(3)
_cell_length_c 16.637(2)
_cell_measurement_reflns_used 9058
_cell_measurement_temperature 296(2)
_cell_measurement_theta_max 28.27
_cell_measurement_theta_min 3.14
_cell_volume 3091.1(8)
_computing_cell_refinement 'Bruker SAINT'
_computing_data_collection 'Bruker APEX2'
_computing_data_reduction 'Bruker SAINT'
_computing_molecular_graphics 'Bruker SHELXTL'
_computing_publication_material 'Bruker SHELXTL'
_computing_structure_refinement 'SHELXL-2018/1 (Sheldrick, 2018)'
_computing_structure_solution 'SHELXT 2014/4 (Sheldrick, 2014)'
_diffrn_ambient_temperature 296(2)
_diffrn_measured_fraction_theta_full 0.998
_diffrn_measured_fraction_theta_max 0.994
_diffrn_measurement_device_type 'Bruker APEX-II CCD'
_diffrn_measurement_method '\f and \w scans'
_diffrn_radiation_type MoK\a
_diffrn_radiation_wavelength 0.71073
_diffrn_reflns_av_R_equivalents 0.0227
_diffrn_reflns_av_unetI/netI 0.0148
_diffrn_reflns_Laue_measured_fraction_full 0.998
_diffrn_reflns_Laue_measured_fraction_max 0.994
_diffrn_reflns_limit_h_max 12
_diffrn_reflns_limit_h_min -13
_diffrn_reflns_limit_k_max 25
_diffrn_reflns_limit_k_min -25
_diffrn_reflns_limit_l_max 22
_diffrn_reflns_limit_l_min -22
_diffrn_reflns_number 48832
_diffrn_reflns_point_group_measured_fraction_full 0.998
_diffrn_reflns_point_group_measured_fraction_max 0.994
_diffrn_reflns_theta_full 25.242
_diffrn_reflns_theta_max 28.319
_diffrn_reflns_theta_min 2.990
_exptl_absorpt_coefficient_mu 0.818
_exptl_absorpt_correction_T_max 0.733
_exptl_absorpt_correction_T_min 0.669
_exptl_absorpt_correction_type multi-scan
_exptl_absorpt_process_details sadabs
_exptl_crystal_colour green
_exptl_crystal_density_diffrn 1.586
_exptl_crystal_description block
_exptl_crystal_F_000 1488
_exptl_crystal_size_max 0.520
_exptl_crystal_size_mid 0.420
_exptl_crystal_size_min 0.380
_refine_diff_density_max 0.863
_refine_diff_density_min -0.488
_refine_diff_density_rms 0.056
_refine_ls_extinction_method none
_refine_ls_goodness_of_fit_ref 1.030
_refine_ls_hydrogen_treatment constr
_refine_ls_matrix_type full
_refine_ls_number_parameters 473
_refine_ls_number_reflns 7661
_refine_ls_number_restraints 0
_refine_ls_restrained_S_all 1.030
_refine_ls_R_factor_all 0.0616
_refine_ls_R_factor_gt 0.0465
_refine_ls_shift/su_max 0.001
_refine_ls_shift/su_mean 0.000
_refine_ls_structure_factor_coef Fsqd
_refine_ls_weighting_details 'w=1/[\s^2^(Fo^2^)+(0.0646P)^2^+2.3222P] where P=(Fo^2^+2Fc^2^)/3'
_refine_ls_weighting_scheme calc
_refine_ls_wR_factor_gt 0.1243
_refine_ls_wR_factor_ref 0.1391
_reflns_Friedel_coverage 0.000
_reflns_number_gt 5894
_reflns_number_total 7661
_reflns_threshold_expression 'I > 2\s(I)'
_cod_data_source_file c8ce00061a1.cif
_cod_data_source_block 3
_cod_depositor_comments 'Adding full bibliography for 7230622--7230627.cif.'
_cod_database_code 7230622
_shelx_shelxl_version_number 2018/1
_shelx_space_group_comment
;
The symmetry employed for this shelxl refinement is uniquely defined
by the following loop, which should always be used as a source of
symmetry information in preference to the above space-group names.
They are only intended as comments.
;
_shelx_estimated_absorpt_t_min 0.676
_shelx_estimated_absorpt_t_max 0.746

loop_
_space_group_symop_operation_xyz
'x, y, z'
'-x, y+1/2, -z+1/2'
'-x, -y, -z'
'x, -y-1/2, z-1/2'

loop_
_atom_site_label
_atom_site_type_symbol
_atom_site_fract_x
_atom_site_fract_y
_atom_site_fract_z
_atom_site_U_iso_or_equiv
_atom_site_adp_type
_atom_site_occupancy
_atom_site_site_symmetry_order
_atom_site_calc_flag
_atom_site_refinement_flags_posn
_atom_site_refinement_flags_adp
_atom_site_refinement_flags_occupancy
_atom_site_disorder_assembly
_atom_site_disorder_group
O1 O 0.2288(2) 0.88270(10) 0.26980(12) 0.0635(5) Uani 1 1 d . . . . .
N1 N 0.1842(2) 0.83807(10) 0.31861(12) 0.0481(4) Uani 1 1 d . . . . .
N2 N 0.0617(2) 0.68198(11) 0.47659(14) 0.0578(5) Uani 1 1 d . . . . .
N3 N 0.08458(19) 0.51852(9) 0.64279(10) 0.0389(4) Uani 1 1 d . . . . .
C1 C 0.0905(3) 0.78310(13) 0.28055(15) 0.0546(6) Uani 1 1 d . . . . .
C2 C 0.0787(3) 0.72235(13) 0.34032(16) 0.0584(6) Uani 1 1 d . . . . .
H2A H 0.003098 0.692412 0.319634 0.070 Uiso 1 1 calc R U . . .
H2B H 0.160794 0.693957 0.342881 0.070 Uiso 1 1 calc R U . . .
C3 C 0.0580(3) 0.74535(13) 0.42506(16) 0.0550(6) Uani 1 1 d . . . . .
H3 H -0.028674 0.770383 0.425393 0.066 Uiso 1 1 calc R U . . .
C4 C 0.1758(3) 0.79235(14) 0.45688(16) 0.0589(6) Uani 1 1 d . . . . .
H4A H 0.258819 0.764716 0.460306 0.071 Uiso 1 1 calc R U . . .
H4B H 0.162701 0.807200 0.511289 0.071 Uiso 1 1 calc R U . . .
C5 C 0.1942(3) 0.85845(13) 0.40574(15) 0.0532(6) Uani 1 1 d . . . . .
C6 C 0.1522(4) 0.75447(17) 0.20670(18) 0.0768(9) Uani 1 1 d . . . . .
H6A H 0.156248 0.791666 0.167747 0.115 Uiso 1 1 calc R U . . .
H6B H 0.096794 0.716565 0.182944 0.115 Uiso 1 1 calc R U . . .
H6C H 0.242382 0.737208 0.223104 0.115 Uiso 1 1 calc R U . . .
C7 C -0.0483(3) 0.81676(17) 0.2548(2) 0.0741(9) Uani 1 1 d . . . . .
H7A H -0.092898 0.826725 0.301872 0.111 Uiso 1 1 calc R U . . .
H7B H -0.102965 0.784696 0.220180 0.111 Uiso 1 1 calc R U . . .
H7C H -0.036034 0.859977 0.226146 0.111 Uiso 1 1 calc R U . . .
C8 C 0.3355(4) 0.88909(18) 0.42844(19) 0.0764(9) Uani 1 1 d . . . . .
H8A H 0.402410 0.857046 0.411950 0.115 Uiso 1 1 calc R U . . .
H8B H 0.350509 0.895815 0.485942 0.115 Uiso 1 1 calc R U . . .
H8C H 0.342620 0.933753 0.401749 0.115 Uiso 1 1 calc R U . . .
C9 C 0.0860(4) 0.91439(16) 0.4170(2) 0.0778(9) Uani 1 1 d . . . . .
H9A H 0.090549 0.951396 0.377868 0.117 Uiso 1 1 calc R U . . .
H9B H 0.102039 0.933902 0.470493 0.117 Uiso 1 1 calc R U . . .
H9C H -0.002518 0.892948 0.409695 0.117 Uiso 1 1 calc R U . . .
C10 C -0.0471(3) 0.65476(12) 0.49201(13) 0.0459(5) Uani 1 1 d . . . . .
H10 H -0.129607 0.674458 0.470719 0.055 Uiso 1 1 calc R U . . .
C11 C -0.0457(2) 0.59097(11) 0.54426(12) 0.0413(4) Uani 1 1 d . . . . .
C12 C -0.1570(2) 0.54773(13) 0.54727(15) 0.0493(5) Uani 1 1 d . . . . .
H12 H -0.237866 0.556924 0.514830 0.059 Uiso 1 1 calc R U . . .
C13 C -0.1467(3) 0.49057(14) 0.59912(17) 0.0542(6) Uani 1 1 d . . . . .
H13 H -0.220963 0.460870 0.602106 0.065 Uiso 1 1 calc R U . . .
C14 C -0.0260(3) 0.47775(12) 0.64643(14) 0.0468(5) Uani 1 1 d . . . . .
H14 H -0.020720 0.439684 0.682069 0.056 Uiso 1 1 calc R U . . .
C15 C 0.0732(2) 0.57407(11) 0.59229(12) 0.0403(4) Uani 1 1 d . . . . .
H15 H 0.149002 0.602646 0.589413 0.048 Uiso 1 1 calc R U . . .
C16 C 0.4154(4) 0.28209(19) 0.6659(2) 0.0791(9) Uani 1 1 d . . . . .
F1 F 0.3825(11) 0.2713(5) 0.5900(4) 0.105(3) Uani 0.5 1 d . . P A -1
F2 F 0.4220(19) 0.2255(7) 0.7075(10) 0.157(7) Uani 0.5 1 d . . P A -1
F3 F 0.5416(10) 0.3046(9) 0.6648(9) 0.158(6) Uani 0.5 1 d . . P A -1
C17 C 0.3351(3) 0.34242(13) 0.70030(15) 0.0510(5) Uani 1 1 d . . . . .
C18 C 0.3040(3) 0.33558(13) 0.78040(15) 0.0544(6) Uani 1 1 d . . . . .
H18 H 0.334957 0.295766 0.809767 0.065 Uiso 1 1 calc R U . . .
C19 C 0.2305(3) 0.38475(12) 0.81690(14) 0.0497(5) Uani 1 1 d . . . . .
C20 C 0.1998(5) 0.37022(17) 0.90297(18) 0.0776(10) Uani 1 1 d . . . . .
F4 F 0.2156(5) 0.30651(13) 0.92616(15) 0.1689(16) Uani 1 1 d . . . . .
F5 F 0.0674(4) 0.3817(2) 0.90869(18) 0.1589(14) Uani 1 1 d . . . . .
F6 F 0.2540(5) 0.41379(18) 0.95320(13) 0.1685(16) Uani 1 1 d . . . . .
C21 C 0.6665(5) 0.4988(3) 0.8291(3) 0.1029(17) Uani 1 1 d . . . . .
F7 F 0.7003(17) 0.4332(6) 0.8156(12) 0.178(5) Uani 0.5 1 d . . P B 1
F8 F 0.6226(12) 0.5011(7) 0.9023(5) 0.127(3) Uani 0.5 1 d . . P B 1
F10 F 0.7664(16) 0.5401(12) 0.8307(13) 0.224(12) Uani 0.5 1 d . . P B 1
C22 C 0.5463(3) 0.51932(15) 0.76669(16) 0.0564(6) Uani 1 1 d . . . . .
C23 C 0.5710(3) 0.56713(16) 0.70714(18) 0.0632(7) Uani 1 1 d . . . . .
H23 H 0.655037 0.589451 0.709110 0.076 Uiso 1 1 calc R U . . .
C24 C 0.4715(3) 0.58161(13) 0.64525(16) 0.0540(6) Uani 1 1 d . . . . .
C25 C 0.5006(3) 0.6354(2) 0.5802(2) 0.0829(10) Uani 1 1 d . . . . .
Cu1 Cu 0.26326(3) 0.49986(2) 0.70854(2) 0.04260(10) Uani 1 1 d . . . . .
O2 O 0.3033(2) 0.39071(9) 0.65254(10) 0.0562(4) Uani 1 1 d . . . . .
O3 O 0.18221(18) 0.44317(8) 0.78968(9) 0.0495(4) Uani 1 1 d . . . . .
O4 O 0.4379(2) 0.48874(10) 0.77625(11) 0.0544(4) Uani 1 1 d . . . . .
O5 O 0.35413(18) 0.55578(10) 0.63225(10) 0.0541(4) Uani 1 1 d . . . . .
F11 F 0.6231(2) 0.66329(12) 0.59169(16) 0.1071(8) Uani 1 1 d . . . . .
F12 F 0.4956(3) 0.6034(2) 0.50977(15) 0.1386(13) Uani 1 1 d . . . . .
F13 F 0.4143(3) 0.68650(16) 0.5760(2) 0.1712(17) Uani 1 1 d . . . . .
F14 F 0.7764(9) 0.4965(12) 0.8037(7) 0.165(7) Uani 0.5 1 d . . P B -1
F16 F 0.6481(15) 0.4467(15) 0.8696(13) 0.237(12) Uani 0.5 1 d . . P B -1
F15 F 0.691(2) 0.5512(15) 0.8796(10) 0.245(9) Uani 0.5 1 d . . P B -1
F17 F 0.3281(12) 0.2430(6) 0.6160(8) 0.168(5) Uani 0.5 1 d . . P A 1
F18 F 0.4673(16) 0.2378(8) 0.7196(11) 0.134(5) Uani 0.5 1 d . . P A 1
F19 F 0.5164(15) 0.3021(6) 0.6339(10) 0.161(8) Uani 0.5 1 d . . P A 1

loop_
_atom_site_aniso_label
_atom_site_aniso_U_11
_atom_site_aniso_U_22
_atom_site_aniso_U_33
_atom_site_aniso_U_23
_atom_site_aniso_U_13
_atom_site_aniso_U_12
O1 0.0883(14) 0.0494(10) 0.0543(10) 0.0125(8) 0.0139(9) -0.0120(9)
N1 0.0605(12) 0.0388(9) 0.0447(10) 0.0084(8) 0.0043(9) -0.0016(8)
N2 0.0625(13) 0.0481(11) 0.0621(13) 0.0239(10) 0.0031(10) 0.0055(10)
N3 0.0517(10) 0.0333(8) 0.0324(8) 0.0020(6) 0.0070(7) 0.0002(7)
C1 0.0724(16) 0.0423(12) 0.0467(12) 0.0092(10) -0.0033(11) -0.0057(11)
C2 0.0756(17) 0.0405(12) 0.0563(14) 0.0125(10) -0.0054(12) -0.0061(11)
C3 0.0636(15) 0.0438(12) 0.0568(14) 0.0214(11) 0.0034(11) 0.0063(11)
C4 0.0807(18) 0.0483(13) 0.0469(13) 0.0103(10) 0.0042(12) 0.0007(12)
C5 0.0742(17) 0.0408(12) 0.0455(12) 0.0023(9) 0.0104(11) -0.0028(11)
C6 0.117(3) 0.0625(17) 0.0509(15) -0.0052(13) 0.0085(16) -0.0083(17)
C7 0.0748(19) 0.0697(19) 0.0736(19) 0.0320(15) -0.0103(15) -0.0069(15)
C8 0.095(2) 0.0694(19) 0.0624(17) -0.0018(14) 0.0001(16) -0.0264(17)
C9 0.113(3) 0.0488(15) 0.078(2) 0.0073(14) 0.0377(19) 0.0116(16)
C10 0.0559(13) 0.0417(11) 0.0390(10) 0.0074(9) 0.0006(9) 0.0076(10)
C11 0.0532(12) 0.0378(10) 0.0334(9) 0.0013(8) 0.0072(8) 0.0058(9)
C12 0.0484(13) 0.0523(13) 0.0469(12) 0.0016(10) 0.0044(10) 0.0026(10)
C13 0.0513(14) 0.0520(14) 0.0602(15) 0.0058(11) 0.0091(11) -0.0083(10)
C14 0.0594(14) 0.0363(10) 0.0462(12) 0.0065(9) 0.0127(10) -0.0013(10)
C15 0.0523(12) 0.0330(10) 0.0357(10) 0.0040(8) 0.0054(8) 0.0002(8)
C16 0.093(3) 0.068(2) 0.078(2) 0.0117(17) 0.0170(19) 0.0315(18)
F1 0.142(8) 0.105(6) 0.067(3) -0.029(3) 0.004(4) 0.061(5)
F2 0.288(18) 0.052(3) 0.153(12) 0.036(5) 0.123(12) 0.065(7)
F3 0.064(4) 0.218(13) 0.191(12) -0.036(9) 0.009(6) 0.044(5)
C17 0.0575(14) 0.0448(12) 0.0503(13) 0.0026(10) 0.0038(10) 0.0056(10)
C18 0.0754(17) 0.0405(12) 0.0467(12) 0.0120(10) 0.0040(11) 0.0056(11)
C19 0.0693(15) 0.0411(11) 0.0386(11) 0.0082(9) 0.0057(10) -0.0069(10)
C20 0.131(3) 0.0581(17) 0.0464(14) 0.0108(13) 0.0229(17) -0.0063(18)
F4 0.356(5) 0.0802(15) 0.0868(15) 0.0491(13) 0.096(2) 0.045(2)
F5 0.183(3) 0.204(4) 0.108(2) 0.040(2) 0.094(2) 0.013(3)
F6 0.312(5) 0.147(3) 0.0416(11) -0.0061(13) 0.0010(17) -0.082(3)
C21 0.081(3) 0.150(5) 0.071(2) 0.036(3) -0.022(2) -0.032(3)
F7 0.136(10) 0.108(6) 0.266(15) 0.006(7) -0.085(9) 0.061(7)
F8 0.127(6) 0.176(9) 0.066(3) 0.028(5) -0.034(4) 0.002(6)
F10 0.144(11) 0.286(18) 0.212(18) 0.145(14) -0.108(11) -0.152(13)
C22 0.0573(15) 0.0593(14) 0.0508(14) 0.0041(11) -0.0023(11) -0.0039(12)
C23 0.0559(15) 0.0662(17) 0.0672(17) 0.0119(13) 0.0050(12) -0.0076(12)
C24 0.0572(14) 0.0488(13) 0.0592(14) 0.0133(11) 0.0210(11) 0.0074(11)
C25 0.0684(19) 0.088(2) 0.096(3) 0.047(2) 0.0257(17) 0.0091(17)
Cu1 0.05207(18) 0.03972(16) 0.03587(15) 0.01027(10) 0.00437(11) 0.00063(11)
O2 0.0773(12) 0.0499(9) 0.0414(8) 0.0073(7) 0.0070(8) 0.0119(8)
O3 0.0654(10) 0.0428(8) 0.0420(8) 0.0103(6) 0.0133(7) 0.0034(7)
O4 0.0596(11) 0.0573(10) 0.0446(9) 0.0125(7) -0.0013(8) -0.0032(8)
O5 0.0535(10) 0.0607(10) 0.0492(9) 0.0208(8) 0.0108(7) 0.0053(8)
F11 0.0881(14) 0.0937(15) 0.145(2) 0.0480(14) 0.0371(14) -0.0152(12)
F12 0.154(3) 0.196(3) 0.0676(14) 0.0434(17) 0.0226(15) -0.049(2)
F13 0.119(2) 0.145(2) 0.266(4) 0.153(3) 0.092(2) 0.0663(18)
F14 0.061(4) 0.31(2) 0.122(6) 0.053(10) -0.011(5) 0.049(8)
F16 0.120(9) 0.34(3) 0.228(16) 0.219(18) -0.074(10) -0.047(12)
F15 0.204(14) 0.39(2) 0.118(9) -0.094(13) -0.077(8) 0.002(13)
F17 0.149(8) 0.137(9) 0.207(13) -0.118(9) -0.025(7) 0.041(6)
F18 0.159(7) 0.127(10) 0.120(6) 0.040(6) 0.028(5) 0.103(8)
F19 0.190(14) 0.133(8) 0.186(11) 0.078(8) 0.142(11) 0.090(9)

loop_
_atom_type_symbol
_atom_type_description
_atom_type_scat_dispersion_real
_atom_type_scat_dispersion_imag
_atom_type_scat_source
C C 0.0033 0.0016 'International Tables Vol C Tables 4.2.6.8 and 6.1.1.4'
H H 0.0000 0.0000 'International Tables Vol C Tables 4.2.6.8 and 6.1.1.4'
Cu Cu 0.3201 1.2651 'International Tables Vol C Tables 4.2.6.8 and 6.1.1.4'
F F 0.0171 0.0103 'International Tables Vol C Tables 4.2.6.8 and 6.1.1.4'
N N 0.0061 0.0033 'International Tables Vol C Tables 4.2.6.8 and 6.1.1.4'
O O 0.0106 0.0060 'International Tables Vol C Tables 4.2.6.8 and 6.1.1.4'

loop_
_citation_id
_citation_doi
_citation_year
1 10.1039/c8ce00061a 2018

loop_
_geom_angle_atom_site_label_1
_geom_angle_atom_site_label_2
_geom_angle_atom_site_label_3
_geom_angle
O1 N1 C1 115.62(19)
O1 N1 C5 117.07(19)
C1 N1 C5 124.38(19)
C10 N2 C3 119.4(2)
C15 N3 C14 117.7(2)
C15 N3 Cu1 119.14(15)
C14 N3 Cu1 123.17(15)
N1 C1 C7 109.0(2)
N1 C1 C6 107.7(2)
C7 C1 C6 110.4(2)
N1 C1 C2 109.68(19)
C7 C1 C2 111.2(2)
C6 C1 C2 108.8(2)
C3 C2 C1 114.7(2)
C3 C2 H2A 108.6
C1 C2 H2A 108.6
C3 C2 H2B 108.6
C1 C2 H2B 108.6
H2A C2 H2B 107.6
N2 C3 C2 108.2(2)
N2 C3 C4 107.8(2)
C2 C3 C4 108.4(2)
N2 C3 H3 110.8
C2 C3 H3 110.8
C4 C3 H3 110.8
C3 C4 C5 114.8(2)
C3 C4 H4A 108.6
C5 C4 H4A 108.6
C3 C4 H4B 108.6
C5 C4 H4B 108.6
H4A C4 H4B 107.6
N1 C5 C8 107.3(2)
N1 C5 C9 109.0(2)
C8 C5 C9 110.0(3)
N1 C5 C4 109.2(2)
C8 C5 C4 109.6(2)
C9 C5 C4 111.5(2)
C1 C6 H6A 109.5
C1 C6 H6B 109.5
H6A C6 H6B 109.5
C1 C6 H6C 109.5
H6A C6 H6C 109.5
H6B C6 H6C 109.5
C1 C7 H7A 109.5
C1 C7 H7B 109.5
H7A C7 H7B 109.5
C1 C7 H7C 109.5
H7A C7 H7C 109.5
H7B C7 H7C 109.5
C5 C8 H8A 109.5
C5 C8 H8B 109.5
H8A C8 H8B 109.5
C5 C8 H8C 109.5
H8A C8 H8C 109.5
H8B C8 H8C 109.5
C5 C9 H9A 109.5
C5 C9 H9B 109.5
H9A C9 H9B 109.5
C5 C9 H9C 109.5
H9A C9 H9C 109.5
H9B C9 H9C 109.5
N2 C10 C11 120.3(2)
N2 C10 H10 119.9
C11 C10 H10 119.9
C12 C11 C15 118.3(2)
C12 C11 C10 123.2(2)
C15 C11 C10 118.5(2)
C11 C12 C13 119.0(2)
C11 C12 H12 120.5
C13 C12 H12 120.5
C14 C13 C12 119.6(2)
C14 C13 H13 120.2
C12 C13 H13 120.2
N3 C14 C13 122.1(2)
N3 C14 H14 118.9
C13 C14 H14 118.9
N3 C15 C11 123.3(2)
N3 C15 H15 118.4
C11 C15 H15 118.4
F19 C16 F2 119.6(9)
F19 C16 F1 75.8(8)
F2 C16 F1 113.1(9)
F19 C16 F18 102.6(10)
F2 C16 F18 23.6(15)
F1 C16 F18 128.0(9)
F19 C16 F3 24.4(11)
F2 C16 F3 106.7(10)
F1 C16 F3 100.0(7)
F18 C16 F3 85.1(10)
F19 C16 F17 113.2(9)
F2 C16 F17 82.2(10)
F1 C16 F17 40.0(6)
F18 C16 F17 104.4(10)
F3 C16 F17 135.2(8)
F19 C16 C17 114.1(6)
F2 C16 C17 114.8(8)
F1 C16 C17 113.5(4)
F18 C16 C17 114.0(8)
F3 C16 C17 107.2(7)
F17 C16 C17 108.2(5)
F17 F1 C16 73.8(10)
F17 F1 F19 121.3(13)
C16 F1 F19 50.9(5)
F18 F2 C16 80(3)
F18 F2 F17 127(3)
C16 F2 F17 50.8(7)
F19 F3 C16 70(2)
F19 F3 F18 105(3)
C16 F3 F18 46.7(6)
O2 C17 C18 127.9(2)
O2 C17 C16 114.6(2)
C18 C17 C16 117.5(2)
C19 C18 C17 122.9(2)
C19 C18 H18 118.6
C17 C18 H18 118.6
O3 C19 C18 129.3(2)
O3 C19 C20 112.8(2)
C18 C19 C20 118.0(2)
F6 C20 F4 113.1(3)
F6 C20 F5 101.3(4)
F4 C20 F5 102.7(4)
F6 C20 C19 113.2(3)
F4 C20 C19 115.2(3)
F5 C20 C19 109.7(3)
F14 C21 F16 111.1(11)
F14 C21 F10 45.2(11)
F16 C21 F10 131.0(9)
F14 C21 F15 98.4(10)
F16 C21 F15 106.5(12)
F10 C21 F15 55.1(9)
F14 C21 F7 69.5(9)
F16 C21 F7 52.2(11)
F10 C21 F7 112.1(12)
F15 C21 F7 142.9(9)
F14 C21 F8 135.6(8)
F16 C21 F8 55.8(14)
F10 C21 F8 107.2(12)
F15 C21 F8 56.2(11)
F7 C21 F8 107.5(10)
F14 C21 C22 115.5(6)
F16 C21 C22 115.1(6)
F10 C21 C22 113.9(7)
F15 C21 C22 108.4(8)
F7 C21 C22 108.4(6)
F8 C21 C22 107.5(6)
F16 F7 C21 59.8(11)
F16 F7 F14 102.6(15)
C21 F7 F14 52.0(6)
F16 F8 F15 111.5(16)
F16 F8 C21 57.0(8)
F15 F8 C21 60.5(8)
F14 F10 F15 125.9(18)
F14 F10 C21 64.8(9)
F15 F10 C21 64.5(10)
O4 C22 C23 128.2(3)
O4 C22 C21 114.2(3)
C23 C22 C21 117.6(3)
C24 C23 C22 120.0(3)
C24 C23 H23 120.0
C22 C23 H23 120.0
O5 C24 C23 128.6(2)
O5 C24 C25 112.3(2)
C23 C24 C25 119.1(3)
F13 C25 F12 109.8(4)
F13 C25 F11 107.6(3)
F12 C25 F11 104.8(3)
F13 C25 C24 111.1(3)
F12 C25 C24 109.4(3)
F11 C25 C24 113.9(3)
O5 Cu1 O3 176.52(7)
O5 Cu1 O4 89.49(7)
O3 Cu1 O4 87.03(7)
O5 Cu1 N3 89.55(7)
O3 Cu1 N3 93.90(7)
O4 Cu1 N3 175.73(7)
O5 Cu1 O2 96.25(7)
O3 Cu1 O2 83.80(7)
O4 Cu1 O2 87.49(7)
N3 Cu1 O2 96.75(7)
C17 O2 Cu1 116.41(16)
C19 O3 Cu1 123.69(16)
C22 O4 Cu1 126.31(17)
C24 O5 Cu1 125.75(16)
F10 F14 C21 70.0(11)
F10 F14 F7 125.0(16)
C21 F14 F7 58.5(7)
F7 F16 F8 134.3(19)
F7 F16 C21 68.0(8)
F8 F16 C21 67.1(14)
F10 F15 F8 119(2)
F10 F15 C21 60.4(10)
F8 F15 C21 63.4(13)
F1 F17 C16 66.2(10)
F1 F17 F2 104.2(14)
C16 F17 F2 47.0(6)
F2 F18 C16 76(2)
F2 F18 F3 120(3)
C16 F18 F3 48.2(7)
F3 F19 C16 86(2)
F3 F19 F1 138(2)
C16 F19 F1 53.3(7)

loop_
_geom_bond_atom_site_label_1
_geom_bond_atom_site_label_2
_geom_bond_distance
O1 N1 1.283(3)
N1 C1 1.485(3)
N1 C5 1.493(3)
N2 C10 1.246(3)
N2 C3 1.471(3)
N3 C15 1.341(3)
N3 C14 1.345(3)
N3 Cu1 2.0032(19)
C1 C7 1.531(4)
C1 C6 1.531(4)
C1 C2 1.532(3)
C2 C3 1.511(4)
C2 H2A 0.9700
C2 H2B 0.9700
C3 C4 1.513(4)
C3 H3 0.9800
C4 C5 1.534(3)
C4 H4A 0.9700
C4 H4B 0.9700
C5 C8 1.521(4)
C5 C9 1.531(4)
C6 H6A 0.9600
C6 H6B 0.9600
C6 H6C 0.9600
C7 H7A 0.9600
C7 H7B 0.9600
C7 H7C 0.9600
C8 H8A 0.9600
C8 H8B 0.9600
C8 H8C 0.9600
C9 H9A 0.9600
C9 H9B 0.9600
C9 H9C 0.9600
C10 C11 1.485(3)
C10 H10 0.9300
C11 C12 1.376(3)
C11 C15 1.383(3)
C12 C13 1.379(3)
C12 H12 0.9300
C13 C14 1.376(4)
C13 H13 0.9300
C14 H14 0.9300
C15 H15 0.9300
C16 F19 1.243(11)
C16 F2 1.272(12)
C16 F1 1.284(8)
C16 F18 1.288(12)
C16 F3 1.321(12)
C16 F17 1.349(11)
C16 C17 1.537(4)
F1 F17 0.902(13)
F1 F19 1.553(18)
F2 F18 0.52(3)
F2 F17 1.72(2)
F3 F19 0.55(2)
F3 F18 1.77(2)
C17 O2 1.227(3)
C17 C18 1.407(3)
C18 C19 1.364(4)
C18 H18 0.9300
C19 O3 1.266(3)
C19 C20 1.522(4)
C20 F6 1.250(4)
C20 F4 1.269(4)
C20 F5 1.342(5)
C21 F14 1.210(10)
C21 F16 1.220(14)
C21 F10 1.257(10)
C21 F15 1.304(17)
C21 F7 1.309(10)
C21 F8 1.340(12)
C21 C22 1.538(5)
F7 F16 1.12(2)
F7 F14 1.438(16)
F8 F16 1.20(3)
F8 F15 1.24(3)
F10 F14 0.95(2)
F10 F15 1.19(2)
C22 O4 1.244(3)
C22 C23 1.382(4)
C23 C24 1.370(4)
C23 H23 0.9300
C24 O5 1.256(3)
C24 C25 1.535(4)
C25 F13 1.287(4)
C25 F12 1.315(5)
C25 F11 1.316(4)
Cu1 O5 1.9472(16)
Cu1 O3 1.9637(15)
Cu1 O4 1.9655(18)
Cu1 O2 2.3158(18)

loop_
_geom_torsion_atom_site_label_1
_geom_torsion_atom_site_label_2
_geom_torsion_atom_site_label_3
_geom_torsion_atom_site_label_4
_geom_torsion
O1 N1 C1 C7 -74.4(3)
C5 N1 C1 C7 85.6(3)
O1 N1 C1 C6 45.4(3)
C5 N1 C1 C6 -154.6(2)
O1 N1 C1 C2 163.6(2)
C5 N1 C1 C2 -36.4(3)
N1 C1 C2 C3 45.8(3)
C7 C1 C2 C3 -74.9(3)
C6 C1 C2 C3 163.3(3)
C10 N2 C3 C2 -99.1(3)
C10 N2 C3 C4 143.8(3)
C1 C2 C3 N2 -174.7(2)
C1 C2 C3 C4 -58.0(3)
N2 C3 C4 C5 175.2(2)
C2 C3 C4 C5 58.3(3)
O1 N1 C5 C8 -45.0(3)
C1 N1 C5 C8 155.3(2)
O1 N1 C5 C9 74.1(3)
C1 N1 C5 C9 -85.6(3)
O1 N1 C5 C4 -163.8(2)
C1 N1 C5 C4 36.5(3)
C3 C4 C5 N1 -46.1(3)
C3 C4 C5 C8 -163.5(3)
C3 C4 C5 C9 74.4(3)
C3 N2 C10 C11 -179.7(2)
N2 C10 C11 C12 -162.7(2)
N2 C10 C11 C15 17.3(3)
C15 C11 C12 C13 1.5(3)
C10 C11 C12 C13 -178.5(2)
C11 C12 C13 C14 -0.2(4)
C15 N3 C14 C13 1.6(3)
Cu1 N3 C14 C13 -178.30(19)
C12 C13 C14 N3 -1.4(4)
C14 N3 C15 C11 -0.1(3)
Cu1 N3 C15 C11 179.72(16)
C12 C11 C15 N3 -1.4(3)
C10 C11 C15 N3 178.63(19)
F19 C16 F1 F17 158.9(12)
F2 C16 F1 F17 42.4(14)
F18 C16 F1 F17 63.9(16)
F3 C16 F1 F17 155.5(12)
C17 C16 F1 F17 -90.7(11)
F2 C16 F1 F19 -116.5(10)
F18 C16 F1 F19 -95.1(12)
F3 C16 F1 F19 -3.4(11)
F17 C16 F1 F19 -158.9(12)
C17 C16 F1 F19 110.4(6)
F19 C16 F2 F18 48(4)
F1 C16 F2 F18 134(3)
F3 C16 F2 F18 25(4)
F17 C16 F2 F18 160(4)
C17 C16 F2 F18 -94(3)
F19 C16 F2 F17 -112.3(11)
F1 C16 F2 F17 -25.9(8)
F18 C16 F2 F17 -160(4)
F3 C16 F2 F17 -134.9(9)
C17 C16 F2 F17 106.6(7)
F2 C16 F3 F19 126(3)
F1 C16 F3 F19 8(3)
F18 C16 F3 F19 136(3)
F17 C16 F3 F19 30(3)
C17 C16 F3 F19 -111(3)
F19 C16 F3 F18 -136(3)
F2 C16 F3 F18 -9.8(15)
F1 C16 F3 F18 -127.8(9)
F17 C16 F3 F18 -105.6(13)
C17 C16 F3 F18 113.6(9)
F19 C16 C17 O2 51.8(10)
F2 C16 C17 O2 -164.9(11)
F1 C16 C17 O2 -32.6(8)
F18 C16 C17 O2 169.2(10)
F3 C16 C17 O2 76.9(8)
F17 C16 C17 O2 -75.1(8)
F19 C16 C17 C18 -129.7(10)
F2 C16 C17 C18 13.7(11)
F1 C16 C17 C18 146.0(7)
F18 C16 C17 C18 -12.3(10)
F3 C16 C17 C18 -104.6(7)
F17 C16 C17 C18 103.4(8)
O2 C17 C18 C19 -0.1(5)
C16 C17 C18 C19 -178.4(3)
C17 C18 C19 O3 -2.3(5)
C17 C18 C19 C20 178.1(3)
O3 C19 C20 F6 -64.0(5)
C18 C19 C20 F6 115.6(4)
O3 C19 C20 F4 163.6(4)
C18 C19 C20 F4 -16.8(5)
O3 C19 C20 F5 48.3(4)
C18 C19 C20 F5 -132.0(3)
F14 C21 F7 F16 140.9(12)
F10 C21 F7 F16 125.5(12)
F15 C21 F7 F16 65(2)
F8 C21 F7 F16 8.0(12)
C22 C21 F7 F16 -108.0(10)
F16 C21 F7 F14 -140.9(12)
F10 C21 F7 F14 -15.4(12)
F15 C21 F7 F14 -76.4(19)
F8 C21 F7 F14 -132.9(9)
C22 C21 F7 F14 111.1(7)
F14 C21 F8 F16 -85.9(17)
F10 C21 F8 F16 -128.3(12)
F15 C21 F8 F16 -150.3(13)
F7 C21 F8 F16 -7.6(11)
C22 C21 F8 F16 108.9(8)
F14 C21 F8 F15 64.4(18)
F16 C21 F8 F15 150.3(13)
F10 C21 F8 F15 22.0(14)
F7 C21 F8 F15 142.7(10)
C22 C21 F8 F15 -100.7(10)
F16 C21 F10 F14 79(2)
F15 C21 F10 F14 160.6(18)
F7 C21 F10 F14 20.6(15)
F8 C21 F10 F14 138.3(13)
C22 C21 F10 F14 -103.0(12)
F14 C21 F10 F15 -160.6(18)
F16 C21 F10 F15 -82(2)
F7 C21 F10 F15 -140.0(13)
F8 C21 F10 F15 -22.3(15)
C22 C21 F10 F15 96.4(11)
F14 C21 C22 O4 144.7(13)
F16 C21 C22 O4 13(2)
F10 C21 C22 O4 -165.2(17)
F15 C21 C22 O4 -106.0(15)
F7 C21 C22 O4 69.2(13)
F8 C21 C22 O4 -46.7(8)
F14 C21 C22 C23 -34.0(14)
F16 C21 C22 C23 -166(2)
F10 C21 C22 C23 16.0(18)
F15 C21 C22 C23 75.3(16)
F7 C21 C22 C23 -109.5(13)
F8 C21 C22 C23 134.6(7)
O4 C22 C23 C24 -5.4(5)
C21 C22 C23 C24 173.2(4)
C22 C23 C24 O5 -1.4(5)
C22 C23 C24 C25 179.4(3)
O5 C24 C25 F13 58.6(5)
C23 C24 C25 F13 -122.1(4)
O5 C24 C25 F12 -62.7(3)
C23 C24 C25 F12 116.6(3)
O5 C24 C25 F11 -179.7(3)
C23 C24 C25 F11 -0.4(5)
C18 C17 O2 Cu1 25.5(4)
C16 C17 O2 Cu1 -156.1(2)
C18 C19 O3 Cu1 -28.7(4)
C20 C19 O3 Cu1 151.0(2)
C23 C22 O4 Cu1 -0.6(5)
C21 C22 O4 Cu1 -179.2(3)
C23 C24 O5 Cu1 12.9(4)
C25 C24 O5 Cu1 -167.8(2)
F15 F10 F14 C21 21.7(17)
F15 F10 F14 F7 1(3)
C21 F10 F14 F7 -21.2(13)
F16 C21 F14 F10 -127.4(16)
F15 C21 F14 F10 -16.0(15)
F7 C21 F14 F10 -159.7(15)
F8 C21 F14 F10 -65(2)
C22 C21 F14 F10 99.1(13)
F16 C21 F14 F7 32.3(12)
F10 C21 F14 F7 159.7(15)
F15 C21 F14 F7 143.7(10)
F8 C21 F14 F7 94.4(16)
C22 C21 F14 F7 -101.3(8)
F16 F7 F14 F10 -10(2)
C21 F7 F14 F10 23.5(15)
F16 F7 F14 C21 -33.9(8)
C21 F7 F16 F8 -11.9(15)
F14 F7 F16 F8 19(2)
F14 F7 F16 C21 30.6(7)
F15 F8 F16 F7 -16(2)
C21 F8 F16 F7 12.0(15)
F15 F8 F16 C21 -27.6(9)
F14 C21 F16 F7 -39.2(13)
F10 C21 F16 F7 -88(2)
F15 C21 F16 F7 -145.4(11)
F8 C21 F16 F7 -170.8(13)
C22 C21 F16 F7 94.5(10)
F14 C21 F16 F8 131.6(10)
F10 C21 F16 F8 83.3(19)
F15 C21 F16 F8 25.4(11)
F7 C21 F16 F8 170.8(13)
C22 C21 F16 F8 -94.7(11)
F14 F10 F15 F8 5(3)
C21 F10 F15 F8 26.4(10)
F14 F10 F15 C21 -21.8(17)
F16 F8 F15 F10 0.9(17)
C21 F8 F15 F10 -25.6(10)
F16 F8 F15 C21 26.5(9)
F14 C21 F15 F10 13.8(14)
F16 C21 F15 F10 128.8(12)
F7 C21 F15 F10 81(2)
F8 C21 F15 F10 154.1(15)
C22 C21 F15 F10 -106.8(10)
F14 C21 F15 F8 -140.3(9)
F16 C21 F15 F8 -25.3(12)
F10 C21 F15 F8 -154.1(15)
F7 C21 F15 F8 -73.4(19)
C22 C21 F15 F8 99.1(9)
F19 F1 F17 C16 19.1(10)
C16 F1 F17 F2 -28.2(8)
F19 F1 F17 F2 -9.1(16)
F19 C16 F17 F1 -22.3(13)
F2 C16 F17 F1 -141.3(13)
F18 C16 F17 F1 -133.1(12)
F3 C16 F17 F1 -35.4(17)
C17 C16 F17 F1 105.2(10)
F19 C16 F17 F2 119.0(9)
F1 C16 F17 F2 141.3(13)
F18 C16 F17 F2 8.2(15)
F3 C16 F17 F2 105.9(13)
C17 C16 F17 F2 -113.6(8)
F18 F2 F17 F1 11(5)
C16 F2 F17 F1 36.2(11)
F18 F2 F17 C16 -25(4)
F17 F2 F18 C16 20(3)
C16 F2 F18 F3 -21(2)
F17 F2 F18 F3 -1(5)
F19 C16 F18 F2 -139(3)
F1 C16 F18 F2 -57(4)
F3 C16 F18 F2 -156(4)
F17 C16 F18 F2 -21(4)
C17 C16 F18 F2 97(3)
F19 C16 F18 F3 17.2(13)
F2 C16 F18 F3 156(4)
F1 C16 F18 F3 98.9(11)
F17 C16 F18 F3 135.5(9)
C17 C16 F18 F3 -106.6(9)
F19 F3 F18 F2 -15(5)
C16 F3 F18 F2 27(3)
F19 F3 F18 C16 -42(2)
F18 F3 F19 C16 31.6(14)
C16 F3 F19 F1 -10(3)
F18 F3 F19 F1 22(4)
F2 C16 F19 F3 -63(3)
F1 C16 F19 F3 -172(3)
F18 C16 F19 F3 -45(3)
F17 C16 F19 F3 -157(3)
C17 C16 F19 F3 78(3)
F2 C16 F19 F1 108.8(12)
F18 C16 F19 F1 126.5(9)
F3 C16 F19 F1 172(3)
F17 C16 F19 F1 14.6(9)
C17 C16 F19 F1 -109.8(6)
F17 F1 F19 F3 -11(5)
C16 F1 F19 F3 12(4)
F17 F1 F19 C16 -23.8(13)
